data_4088910
loop_
_publ_author_name
'Bru\~na, Sonia'
'Garrido-Castro, Alberto F.'
'Perles, Josefina'
'Montero-Campillo, M. Merced'
'M\'o, Otilia'
'Kaifer, Angel E.'
'Cuadrado, Isabel'

_publ_section_title
;
 Multi-Ferrocene-Containing Silanols as Redox-Active Anion Receptors
;
_journal_issue 20
_journal_name_full Organometallics
_journal_page_first 3507
_journal_paper_doi 10.1021/acs.organomet.6b00559
_journal_volume 35
_journal_year 2016
_chemical_formula_sum 'C56 H74 Cl Fe4 N O3 Si2'
_chemical_formula_weight 1124.19
_chemical_name_common 12
_space_group_crystal_system monoclinic
_space_group_IT_number 14
_space_group_name_Hall '-P 2yn'
_space_group_name_H-M_alt 'P 1 21/n 1'
_atom_sites_solution_hydrogens geom
_atom_sites_solution_primary direct
_atom_sites_solution_secondary difmap
_cell_angle_alpha 90
_cell_angle_beta 95.291(4)
_cell_angle_gamma 90
_cell_formula_units_Z 4
_cell_length_a 12.1923(10)
_cell_length_b 27.906(2)
_cell_length_c 15.7482(15)
_cell_measurement_reflns_used 8219
_cell_measurement_temperature 200.(2)
_cell_measurement_theta_max 22.7172
_cell_measurement_theta_min 2.2236
_cell_volume 5335.3(8)
_computing_cell_refinement 'SAINT V7.68A (Bruker AXS, 2009)'
_computing_data_collection 'Bruker Instrument Service v2010.9.0.0'
_computing_data_reduction 'SAINT V7.68A (Bruker AXS, 2009)'
_computing_structure_refinement 'SHELXL-97 (Sheldrick, 2008)'
_computing_structure_solution 'SHELXS-97 (Sheldrick, 2008)'
_diffrn_ambient_temperature 200.(2)
_diffrn_detector_area_resol_mean 8.3333
_diffrn_measured_fraction_theta_full 1.000
_diffrn_measured_fraction_theta_max 1.000
_diffrn_measurement_device_type 'Bruker Kappa Apex II'
_diffrn_radiation_wavelength 0.71073
_diffrn_reflns_av_R_equivalents 0.0816
_diffrn_reflns_av_sigmaI/netI 0.0575
_diffrn_reflns_limit_h_max 14
_diffrn_reflns_limit_h_min -14
_diffrn_reflns_limit_k_max 33
_diffrn_reflns_limit_k_min -33
_diffrn_reflns_limit_l_max 18
_diffrn_reflns_limit_l_min -18
_diffrn_reflns_number 73774
_diffrn_reflns_theta_full 25.35
_diffrn_reflns_theta_max 25.35
_diffrn_reflns_theta_min 1.46
_exptl_absorpt_coefficient_mu 1.204
_exptl_absorpt_correction_T_max 0.96
_exptl_absorpt_correction_T_min 0.88
_exptl_absorpt_correction_type multi-scan
_exptl_absorpt_process_details sadabs
_exptl_crystal_colour 'clear intense yellow'
_exptl_crystal_density_diffrn 1.400
_exptl_crystal_density_method 'not measured'
_exptl_crystal_description needle
_exptl_crystal_F_000 2360
_exptl_crystal_size_max 0.180
_exptl_crystal_size_mid 0.040
_exptl_crystal_size_min 0.030
_refine_diff_density_max 0.909
_refine_diff_density_min -0.721
_refine_ls_extinction_method none
_refine_ls_goodness_of_fit_ref 1.101
_refine_ls_hydrogen_treatment refxyz
_refine_ls_matrix_type full
_refine_ls_number_parameters 608
_refine_ls_number_reflns 9773
_refine_ls_number_restraints 0
_refine_ls_restrained_S_all 1.101
_refine_ls_R_factor_all 0.0856
_refine_ls_R_factor_gt 0.0438
_refine_ls_shift/su_max 0.002
_refine_ls_shift/su_mean 0.000
_refine_ls_structure_factor_coef Fsqd
_refine_ls_weighting_details 'calc w=1/[\s^2^(Fo^2^)+(0.0775P)^2^+0.7056P] where P=(Fo^2^+2Fc^2^)/3'
_refine_ls_weighting_scheme calc
_refine_ls_wR_factor_gt 0.1093
_refine_ls_wR_factor_ref 0.1476
_reflns_number_gt 6591
_reflns_number_total 9773
_reflns_threshold_expression >2sigma(I)
_cod_data_source_file om6b00559_si_002.cif
_cod_data_source_block 12
_cod_database_code 4088910

loop_
_space_group_symop_operation_xyz
'x, y, z'
'-x+1/2, y+1/2, -z+1/2'
'-x, -y, -z'
'x-1/2, -y-1/2, z-1/2'

loop_
_atom_site_type_symbol
_atom_site_label
_atom_site_fract_x
_atom_site_fract_y
_atom_site_fract_z
_atom_site_U_iso_or_equiv
_atom_site_adp_type
_atom_site_calc_flag
_atom_site_refinement_flags
_atom_site_occupancy
Cl Cl1 0.11407(11) 0.94178(4) 0.61555(7) 0.0508(3) Uani d . 1
C C1 0.3143(4) 0.96602(15) 0.8543(3) 0.0344(11) Uani d . 1
C C2 0.2424(4) 1.00316(16) 0.8191(3) 0.0435(12) Uani d . 1
H H2 0.197 1.0013 0.7668 0.052 Uiso calc R 1
C C3 0.2502(4) 1.04323(18) 0.8751(4) 0.0534(15) Uani d . 1
H H3 0.2104 1.0724 0.867 0.064 Uiso calc R 1
C C4 0.3265(4) 1.03232(17) 0.9444(3) 0.0494(14) Uani d . 1
H H4 0.3482 1.0529 0.991 0.059 Uiso calc R 1
C C5 0.3661(4) 0.98503(16) 0.9330(3) 0.0404(11) Uani d . 1
H H5 0.4183 0.9687 0.9711 0.048 Uiso calc R 1
C C6 0.4990(4) 1.01181(17) 0.7408(3) 0.0451(12) Uani d . 1
H H6 0.4986 0.9828 0.7093 0.054 Uiso calc R 1
C C7 0.4355(4) 1.05305(19) 0.7190(3) 0.0499(13) Uani d . 1
H H7 0.3848 1.0566 0.6698 0.06 Uiso calc R 1
C C8 0.4600(4) 1.08814(17) 0.7826(4) 0.0518(14) Uani d . 1
H H8 0.4287 1.1193 0.7839 0.062 Uiso calc R 1
C C9 0.5390(4) 1.06874(17) 0.8436(3) 0.0476(13) Uani d . 1
H H9 0.5707 1.0846 0.8933 0.057 Uiso calc R 1
C C10 0.5632(4) 1.02176(17) 0.8183(3) 0.0458(13) Uani d . 1
H H10 0.6139 1.0004 0.8482 0.055 Uiso calc R 1
C C11 0.4806(4) 0.88640(14) 0.8541(3) 0.0352(11) Uani d . 1
C C12 0.5875(4) 0.89336(16) 0.8265(4) 0.0501(14) Uani d . 1
H H12 0.6039 0.9102 0.7768 0.06 Uiso calc R 1
C C13 0.6660(5) 0.87066(19) 0.8867(6) 0.080(2) Uani d . 1
H H13 0.7435 0.8703 0.8844 0.096 Uiso calc R 1
C C14 0.6093(8) 0.8493(2) 0.9487(5) 0.096(3) Uani d . 1
H H14 0.6412 0.8312 0.9957 0.115 Uiso calc R 1
C C15 0.4975(6) 0.85875(17) 0.9306(3) 0.0668(19) Uani d . 1
H H15 0.441 0.8484 0.964 0.08 Uiso calc R 1
C C16 0.4773(6) 0.7905(2) 0.7291(4) 0.0647(17) Uani d . 1
H H16 0.4226 0.8051 0.6907 0.078 Uiso calc R 1
C C17 0.5934(8) 0.7912(3) 0.7237(5) 0.094(3) Uani d . 1
H H17 0.6307 0.8065 0.6807 0.112 Uiso calc R 1
C C18 0.6429(5) 0.7652(2) 0.7937(5) 0.075(2) Uani d . 1
H H18 0.7195 0.7597 0.8064 0.09 Uiso calc R 1
C C19 0.5609(5) 0.74930(17) 0.8402(4) 0.0557(15) Uani d . 1
H H19 0.5711 0.731 0.8912 0.067 Uiso calc R 1
C C20 0.4602(4) 0.76444(16) 0.8006(4) 0.0488(13) Uani d . 1
H H20 0.3903 0.7578 0.82 0.059 Uiso calc R 1
C C21 0.0894(3) 0.80744(14) 0.8914(3) 0.0271(9) Uani d . 1
C C22 -0.0207(4) 0.7995(2) 0.9126(3) 0.0529(14) Uani d . 1
H H22 -0.0848 0.8142 0.8854 0.063 Uiso calc R 1
C C23 -0.0190(7) 0.7663(2) 0.9807(4) 0.081(2) Uani d . 1
H H23 -0.0809 0.7551 1.0073 0.097 Uiso calc R 1
C C24 0.0893(8) 0.75328(19) 1.0011(4) 0.086(3) Uani d . 1
H H24 0.1141 0.7311 1.0445 0.103 Uiso calc R 1
C C25 0.1576(5) 0.77767(16) 0.9481(3) 0.0496(13) Uani d . 1
H H25 0.2354 0.7748 0.9498 0.06 Uiso calc R 1
C C26 0.1026(6) 0.89551(17) 1.0347(3) 0.0591(16) Uani d . 1
H H26 0.1176 0.9179 0.9919 0.071 Uiso calc R 1
C C27 0.0015(6) 0.8840(2) 1.0591(4) 0.0718(18) Uani d . 1
H H27 -0.0664 0.8975 1.0361 0.086 Uiso calc R 1
C C28 0.0133(7) 0.8497(3) 1.1226(5) 0.087(2) Uani d . 1
H H28 -0.0447 0.8354 1.1499 0.104 Uiso calc R 1
C C29 0.1233(8) 0.83995(19) 1.1392(4) 0.080(2) Uani d . 1
H H29 0.1553 0.818 1.1804 0.095 Uiso calc R 1
C C30 0.1795(5) 0.8683(2) 1.0843(4) 0.0649(18) Uani d . 1
H H30 0.257 0.8688 1.0813 0.078 Uiso calc R 1
C C31 0.1677(3) 0.79921(14) 0.7196(3) 0.0299(10) Uani d . 1
C C32 0.1788(4) 0.80726(16) 0.6314(3) 0.0393(11) Uani d . 1
H H32 0.1758 0.8376 0.6041 0.047 Uiso calc R 1
C C33 0.1951(4) 0.76271(16) 0.5908(3) 0.0396(11) Uani d . 1
H H33 0.2038 0.7583 0.532 0.048 Uiso calc R 1
C C34 0.1960(4) 0.72620(16) 0.6527(3) 0.0409(12) Uani d . 1
H H34 0.2064 0.6929 0.6433 0.049 Uiso calc R 1
C C35 0.1786(3) 0.74823(15) 0.7316(3) 0.0342(10) Uani d . 1
H H35 0.1747 0.7319 0.7842 0.041 Uiso calc R 1
C C36 -0.0976(4) 0.7893(2) 0.6741(4) 0.0600(16) Uani d . 1
H H36 -0.1082 0.8152 0.7117 0.072 Uiso calc R 1
C C37 -0.0876(4) 0.7925(2) 0.5860(4) 0.0678(17) Uani d . 1
H H37 -0.0901 0.8212 0.5535 0.081 Uiso calc R 1
C C38 -0.0732(4) 0.7460(2) 0.5541(4) 0.0602(16) Uani d . 1
H H38 -0.0651 0.738 0.4964 0.072 Uiso calc R 1
C C39 -0.0729(4) 0.7139(2) 0.6220(4) 0.0628(16) Uani d . 1
H H39 -0.0636 0.6802 0.6191 0.075 Uiso calc R 1
C C40 -0.0890(4) 0.7406(2) 0.6959(4) 0.0638(16) Uani d . 1
H H40 -0.0933 0.7277 0.7513 0.077 Uiso calc R 1
C C41 0.1354(4) 0.96667(15) 0.2559(3) 0.0319(10) Uani d . 1
H H41A 0.2096 0.9712 0.2363 0.038 Uiso calc R 1
H H41B 0.1003 0.9395 0.2234 0.038 Uiso calc R 1
C C42 0.0682(4) 1.01138(15) 0.2342(3) 0.0360(11) Uani d . 1
H H42A 0.1111 1.04 0.2541 0.043 Uiso calc R 1
H H42B 0.0001 1.0106 0.2639 0.043 Uiso calc R 1
C C43 0.0382(4) 1.01479(16) 0.1379(3) 0.0354(10) Uani d . 1
H H43A -0.0052 0.9861 0.119 0.042 Uiso calc R 1
H H43B -0.0095 1.0432 0.126 0.042 Uiso calc R 1
C C44 0.1353(4) 1.01857(18) 0.0863(3) 0.0463(12) Uani d . 1
H H44A 0.1785 1.047 0.104 0.069 Uiso calc R 1
H H44B 0.1094 1.0212 0.0257 0.069 Uiso calc R 1
H H44C 0.1814 0.9899 0.0954 0.069 Uiso calc R 1
C C45 0.0397(4) 0.94092(15) 0.3833(3) 0.0341(10) Uani d . 1
H H45A 0.054 0.9322 0.4442 0.041 Uiso calc R 1
H H45B -0.0064 0.9702 0.3802 0.041 Uiso calc R 1
C C46 -0.0262(4) 0.90097(17) 0.3385(3) 0.0483(13) Uani d . 1
H H46A 0.0163 0.8707 0.3433 0.058 Uiso calc R 1
H H46B -0.0422 0.9087 0.2773 0.058 Uiso calc R 1
C C47 -0.1328(4) 0.89525(19) 0.3798(4) 0.0554(14) Uani d . 1
H H47A -0.1153 0.89 0.4418 0.067 Uiso calc R 1
H H47B -0.1755 0.9254 0.3724 0.067 Uiso calc R 1
C C48 -0.2029(5) 0.8547(2) 0.3442(5) 0.082(2) Uani d . 1
H H48A -0.2185 0.8589 0.2825 0.122 Uiso calc R 1
H H48B -0.2723 0.8543 0.3711 0.122 Uiso calc R 1
H H48C -0.1638 0.8244 0.3557 0.122 Uiso calc R 1
C C49 0.2272(4) 0.91090(16) 0.3556(3) 0.0415(12) Uani d . 1
H H49A 0.1952 0.8855 0.3171 0.05 Uiso calc R 1
H H49B 0.2971 0.9212 0.3338 0.05 Uiso calc R 1
C C50 0.2535(5) 0.8895(2) 0.4429(3) 0.0677(18) Uani d . 1
H H50A 0.1844 0.8791 0.4658 0.081 Uiso calc R 1
H H50B 0.2882 0.9142 0.4818 0.081 Uiso calc R 1
C C51 0.3303(4) 0.8471(2) 0.4403(4) 0.0638(16) Uani d . 1
H H51A 0.3418 0.8332 0.4983 0.077 Uiso calc R 1
H H51B 0.294 0.8224 0.4024 0.077 Uiso calc R 1
C C52 0.4351(7) 0.8577(3) 0.4118(8) 0.177(6) Uani d . 1
H H52A 0.4258 0.8672 0.3516 0.265 Uiso calc R 1
H H52B 0.4821 0.8292 0.4181 0.265 Uiso calc R 1
H H52C 0.4696 0.8839 0.4459 0.265 Uiso calc R 1
C C53 0.1924(3) 0.99490(16) 0.4052(3) 0.0330(10) Uani d . 1
H H53A 0.1383 1.0214 0.3987 0.04 Uiso calc R 1
H H53B 0.1979 0.9846 0.4656 0.04 Uiso calc R 1
C C54 0.3033(4) 1.01399(19) 0.3855(3) 0.0516(13) Uani d . 1
H H54A 0.3005 1.0223 0.3242 0.062 Uiso calc R 1
H H54B 0.3598 0.9888 0.3974 0.062 Uiso calc R 1
C C55 0.3353(5) 1.0580(3) 0.4386(4) 0.0766(19) Uani d . 1
H H55A 0.3246 1.0512 0.499 0.092 Uiso calc R 1
H H55B 0.4146 1.0646 0.4352 0.092 Uiso calc R 1
C C56 0.2737(8) 1.1000(3) 0.4122(6) 0.119(3) Uani d . 1
H H56A 0.2871 1.1081 0.3535 0.178 Uiso calc R 1
H H56B 0.2967 1.1268 0.45 0.178 Uiso calc R 1
H H56C 0.1949 1.0938 0.415 0.178 Uiso calc R 1
Fe Fe1 0.40028(5) 1.02757(2) 0.83390(4) 0.03152(17) Uani d . 1
Fe Fe2 0.55707(6) 0.82211(2) 0.83324(4) 0.03847(19) Uani d . 1
Fe Fe3 0.07320(5) 0.82454(2) 1.01648(4) 0.03178(17) Uani d . 1
Fe Fe4 0.04978(5) 0.76245(2) 0.64507(4) 0.03189(17) Uani d . 1
N N1 0.1487(3) 0.95325(12) 0.3501(2) 0.0311(8) Uani d . 1
O O3 0.2533(3) 0.86891(11) 0.83704(19) 0.0425(8) Uani d . 1
O O1 0.3447(2) 0.90953(10) 0.70527(18) 0.0373(7) Uani d . 1
H H1O 0.2827 0.9186 0.6835 0.056 Uiso calc R 1
O O2 0.0444(3) 0.88085(10) 0.77073(19) 0.0471(9) Uani d . 1
H H2O 0.066 0.8971 0.7305 0.071 Uiso calc R 1
Si Si1 0.34405(10) 0.90705(4) 0.80796(8) 0.0312(3) Uani d . 1
Si Si2 0.13891(10) 0.84237(4) 0.80357(7) 0.0279(3) Uani d . 1

loop_
_atom_site_aniso_label
_atom_site_aniso_U_11
_atom_site_aniso_U_22
_atom_site_aniso_U_33
_atom_site_aniso_U_12
_atom_site_aniso_U_13
_atom_site_aniso_U_23
Cl1 0.0750(9) 0.0534(7) 0.0251(6) 0.0308(7) 0.0109(6) 0.0068(5)
C1 0.033(2) 0.035(2) 0.037(3) -0.013(2) 0.019(2) -0.012(2)
C2 0.025(2) 0.043(3) 0.064(3) -0.003(2) 0.013(2) -0.016(2)
C3 0.035(3) 0.043(3) 0.086(4) -0.002(2) 0.029(3) -0.020(3)
C4 0.058(3) 0.043(3) 0.053(3) -0.016(3) 0.032(3) -0.024(2)
C5 0.051(3) 0.037(2) 0.036(3) -0.014(2) 0.018(2) -0.010(2)
C6 0.040(3) 0.046(3) 0.052(3) -0.007(2) 0.026(3) 0.000(2)
C7 0.046(3) 0.060(3) 0.044(3) -0.006(3) 0.009(2) 0.012(3)
C8 0.053(3) 0.032(3) 0.072(4) -0.004(2) 0.013(3) 0.005(3)
C9 0.043(3) 0.046(3) 0.055(3) -0.021(2) 0.006(3) -0.003(2)
C10 0.030(3) 0.047(3) 0.063(4) -0.003(2) 0.016(2) 0.012(2)
C11 0.057(3) 0.021(2) 0.027(2) -0.006(2) 0.005(2) -0.0047(18)
C12 0.035(3) 0.028(2) 0.087(4) -0.007(2) 0.003(3) 0.004(2)
C13 0.056(4) 0.028(3) 0.148(7) 0.005(3) -0.043(4) -0.024(4)
C14 0.156(8) 0.036(4) 0.081(5) 0.032(4) -0.065(5) -0.023(3)
C15 0.141(6) 0.029(3) 0.031(3) 0.015(3) 0.007(3) -0.007(2)
C16 0.093(5) 0.048(3) 0.049(4) -0.002(3) -0.014(3) -0.022(3)
C17 0.142(7) 0.084(5) 0.064(5) -0.050(5) 0.065(5) -0.042(4)
C18 0.051(4) 0.066(4) 0.112(6) 0.004(3) 0.021(4) -0.045(4)
C19 0.059(4) 0.028(2) 0.078(4) 0.005(2) -0.003(3) -0.011(3)
C20 0.040(3) 0.034(3) 0.071(4) -0.004(2) 0.002(3) -0.015(3)
C21 0.029(2) 0.027(2) 0.025(2) -0.0037(18) 0.0016(18) -0.0071(17)
C22 0.042(3) 0.076(4) 0.041(3) -0.023(3) 0.008(2) -0.019(3)
C23 0.118(6) 0.074(5) 0.057(4) -0.068(5) 0.045(4) -0.024(3)
C24 0.201(9) 0.027(3) 0.035(3) -0.022(4) 0.033(5) -0.001(2)
C25 0.079(4) 0.035(3) 0.034(3) 0.018(3) 0.004(3) -0.007(2)
C26 0.104(5) 0.028(3) 0.045(3) 0.002(3) 0.000(3) -0.008(2)
C27 0.072(5) 0.068(4) 0.075(5) 0.032(4) 0.003(4) -0.024(4)
C28 0.113(6) 0.093(6) 0.063(5) -0.038(5) 0.055(4) -0.044(4)
C29 0.170(8) 0.032(3) 0.031(3) -0.004(4) -0.020(4) -0.005(2)
C30 0.054(4) 0.052(3) 0.085(5) -0.007(3) -0.015(3) -0.036(3)
C31 0.028(2) 0.033(2) 0.029(2) -0.0042(19) 0.0028(19) -0.0053(18)
C32 0.045(3) 0.037(2) 0.037(3) -0.008(2) 0.013(2) -0.008(2)
C33 0.036(3) 0.050(3) 0.034(3) 0.000(2) 0.008(2) -0.014(2)
C34 0.039(3) 0.035(2) 0.048(3) 0.008(2) 0.001(2) -0.013(2)
C35 0.037(3) 0.031(2) 0.034(3) 0.0032(19) -0.005(2) -0.0038(19)
C36 0.034(3) 0.082(4) 0.063(4) 0.012(3) -0.001(3) -0.023(3)
C37 0.044(3) 0.076(4) 0.079(5) 0.021(3) -0.016(3) 0.004(3)
C38 0.042(3) 0.088(4) 0.047(3) 0.007(3) -0.016(3) -0.023(3)
C39 0.043(3) 0.061(4) 0.083(5) -0.016(3) 0.000(3) -0.019(3)
C40 0.037(3) 0.092(5) 0.063(4) -0.013(3) 0.009(3) -0.008(3)
C41 0.037(2) 0.041(2) 0.019(2) 0.005(2) 0.0076(18) 0.0022(18)
C42 0.039(3) 0.040(2) 0.030(3) 0.012(2) 0.009(2) 0.004(2)
C43 0.034(3) 0.044(3) 0.028(3) 0.007(2) 0.002(2) 0.006(2)
C44 0.049(3) 0.053(3) 0.037(3) -0.007(2) 0.006(2) 0.006(2)
C45 0.038(3) 0.038(2) 0.028(2) 0.004(2) 0.012(2) 0.0049(19)
C46 0.053(3) 0.043(3) 0.049(3) 0.003(2) 0.007(3) -0.008(2)
C47 0.058(3) 0.052(3) 0.058(4) -0.008(3) 0.016(3) 0.003(3)
C48 0.062(4) 0.062(4) 0.121(6) -0.014(3) 0.008(4) -0.015(4)
C49 0.049(3) 0.045(3) 0.032(3) 0.023(2) 0.014(2) 0.008(2)
C50 0.080(4) 0.084(4) 0.041(3) 0.054(3) 0.019(3) 0.021(3)
C51 0.058(4) 0.068(4) 0.067(4) 0.024(3) 0.017(3) 0.028(3)
C52 0.090(6) 0.133(8) 0.315(15) 0.051(6) 0.062(8) 0.154(9)
C53 0.032(2) 0.046(3) 0.021(2) 0.003(2) 0.0077(19) -0.0045(19)
C54 0.043(3) 0.064(3) 0.049(3) -0.005(3) 0.009(2) -0.007(3)
C55 0.070(4) 0.089(5) 0.072(5) -0.021(4) 0.013(3) -0.019(4)
C56 0.157(8) 0.075(5) 0.135(8) -0.026(6) 0.075(6) -0.027(5)
Fe1 0.0271(3) 0.0283(3) 0.0405(4) -0.0044(3) 0.0105(3) -0.0071(3)
Fe2 0.0484(4) 0.0253(3) 0.0409(4) -0.0046(3) 0.0001(3) -0.0071(3)
Fe3 0.0436(4) 0.0266(3) 0.0258(4) -0.0054(3) 0.0065(3) -0.0024(3)
Fe4 0.0292(4) 0.0358(4) 0.0303(4) 0.0002(3) 0.0008(3) -0.0077(3)
N1 0.035(2) 0.0368(19) 0.0227(19) 0.0104(16) 0.0086(16) 0.0029(15)
O3 0.051(2) 0.0416(17) 0.0374(19) -0.0266(16) 0.0188(15) -0.0131(14)
O1 0.0408(18) 0.0429(17) 0.0293(17) -0.0002(14) 0.0093(14) -0.0073(14)
O2 0.075(2) 0.0323(16) 0.0352(19) 0.0174(16) 0.0111(17) 0.0034(14)
Si1 0.0372(7) 0.0282(6) 0.0303(7) -0.0102(5) 0.0138(5) -0.0091(5)
Si2 0.0360(7) 0.0230(5) 0.0257(6) -0.0047(5) 0.0077(5) -0.0036(5)

loop_
_atom_type_symbol
_atom_type_description
_atom_type_scat_dispersion_real
_atom_type_scat_dispersion_imag
_atom_type_scat_source
C C 0.0033 0.0016 'International Tables Vol C Tables 4.2.6.8 and 6.1.1.4'
H H 0.0000 0.0000 'International Tables Vol C Tables 4.2.6.8 and 6.1.1.4'
N N 0.0061 0.0033 'International Tables Vol C Tables 4.2.6.8 and 6.1.1.4'
O O 0.0106 0.0060 'International Tables Vol C Tables 4.2.6.8 and 6.1.1.4'
Si Si 0.0817 0.0704 'International Tables Vol C Tables 4.2.6.8 and 6.1.1.4'
Cl Cl 0.1484 0.1585 'International Tables Vol C Tables 4.2.6.8 and 6.1.1.4'
Fe Fe 0.3463 0.8444 'International Tables Vol C Tables 4.2.6.8 and 6.1.1.4'

loop_
_geom_angle_atom_site_label_1
_geom_angle_atom_site_label_2
_geom_angle_atom_site_label_3
_geom_angle
C2 C1 C5 105.7(4)
C2 C1 Si1 128.6(3)
C5 C1 Si1 125.5(4)
C2 C1 Fe1 68.8(2)
C5 C1 Fe1 68.7(2)
Si1 C1 Fe1 124.1(2)
C3 C2 C1 108.9(5)
C3 C2 Fe1 69.9(3)
C1 C2 Fe1 70.1(2)
C4 C3 C2 108.3(5)
C4 C3 Fe1 69.6(3)
C2 C3 Fe1 69.2(3)
C3 C4 C5 108.2(4)
C3 C4 Fe1 70.3(3)
C5 C4 Fe1 69.5(3)
C4 C5 C1 108.9(5)
C4 C5 Fe1 69.6(3)
C1 C5 Fe1 70.1(3)
C7 C6 C10 107.3(4)
C7 C6 Fe1 69.6(3)
C10 C6 Fe1 69.6(3)
C6 C7 C8 108.5(5)
C6 C7 Fe1 69.7(3)
C8 C7 Fe1 70.0(3)
C9 C8 C7 107.7(5)
C9 C8 Fe1 69.9(3)
C7 C8 Fe1 69.3(3)
C8 C9 C10 108.3(5)
C8 C9 Fe1 69.8(3)
C10 C9 Fe1 69.4(3)
C9 C10 C6 108.2(4)
C9 C10 Fe1 70.0(3)
C6 C10 Fe1 69.5(3)
C12 C11 C15 105.4(5)
C12 C11 Si1 130.9(3)
C15 C11 Si1 123.7(4)
C12 C11 Fe2 68.3(2)
C15 C11 Fe2 68.4(3)
Si1 C11 Fe2 127.9(2)
C11 C12 C13 108.2(5)
C11 C12 Fe2 70.9(2)
C13 C12 Fe2 69.3(3)
C14 C13 C12 108.1(6)
C14 C13 Fe2 69.7(4)
C12 C13 Fe2 69.4(3)
C13 C14 C15 108.5(6)
C13 C14 Fe2 70.3(4)
C15 C14 Fe2 70.4(3)
C14 C15 C11 109.7(6)
C14 C15 Fe2 69.4(4)
C11 C15 Fe2 70.7(3)
C20 C16 C17 106.4(6)
C20 C16 Fe2 70.4(3)
C17 C16 Fe2 68.7(3)
C18 C17 C16 107.6(6)
C18 C17 Fe2 70.3(3)
C16 C17 Fe2 70.0(3)
C19 C18 C17 107.8(6)
C19 C18 Fe2 70.5(3)
C17 C18 Fe2 69.0(3)
C18 C19 C20 108.7(6)
C18 C19 Fe2 70.2(3)
C20 C19 Fe2 70.0(3)
C16 C20 C19 109.5(5)
C16 C20 Fe2 70.1(3)
C19 C20 Fe2 70.0(3)
C25 C21 C22 105.5(4)
C25 C21 Si2 124.5(3)
C22 C21 Si2 129.6(4)
C25 C21 Fe3 68.7(2)
C22 C21 Fe3 68.7(3)
Si2 C21 Fe3 131.7(2)
C23 C22 C21 109.2(5)
C23 C22 Fe3 69.4(3)
C21 C22 Fe3 70.4(2)
C24 C23 C22 107.2(5)
C24 C23 Fe3 69.6(3)
C22 C23 Fe3 69.8(3)
C23 C24 C25 109.9(6)
C23 C24 Fe3 70.5(4)
C25 C24 Fe3 70.3(3)
C24 C25 C21 108.1(6)
C24 C25 Fe3 69.0(3)
C21 C25 Fe3 70.4(2)
C27 C26 C30 107.1(5)
C27 C26 Fe3 70.0(3)
C30 C26 Fe3 69.3(3)
C26 C27 C28 109.2(6)
C26 C27 Fe3 70.7(3)
C28 C27 Fe3 69.6(3)
C29 C28 C27 108.2(6)
C29 C28 Fe3 70.5(4)
C27 C28 Fe3 70.3(3)
C28 C29 C30 107.3(6)
C28 C29 Fe3 69.8(3)
C30 C29 Fe3 69.5(3)
C26 C30 C29 108.2(6)
C26 C30 Fe3 70.5(3)
C29 C30 Fe3 69.9(3)
C32 C31 C35 105.6(4)
C32 C31 Si2 129.5(3)
C35 C31 Si2 124.8(3)
C32 C31 Fe4 69.2(2)
C35 C31 Fe4 68.4(2)
Si2 C31 Fe4 124.6(2)
C33 C32 C31 109.3(4)
C33 C32 Fe4 69.6(3)
C31 C32 Fe4 69.9(2)
C34 C33 C32 108.3(4)
C34 C33 Fe4 70.1(3)
C32 C33 Fe4 69.6(3)
C33 C34 C35 107.5(4)
C33 C34 Fe4 69.5(3)
C35 C34 Fe4 68.7(2)
C34 C35 C31 109.3(4)
C34 C35 Fe4 70.4(3)
C31 C35 Fe4 70.2(2)
C40 C36 C37 106.9(5)
C40 C36 Fe4 69.6(3)
C37 C36 Fe4 69.1(3)
C38 C37 C36 108.6(6)
C38 C37 Fe4 70.0(3)
C36 C37 Fe4 70.4(3)
C39 C38 C37 108.0(5)
C39 C38 Fe4 69.7(3)
C37 C38 Fe4 69.4(3)
C38 C39 C40 107.7(5)
C38 C39 Fe4 70.0(3)
C40 C39 Fe4 69.9(3)
C36 C40 C39 108.8(6)
C36 C40 Fe4 70.1(3)
C39 C40 Fe4 69.4(3)
C42 C41 N1 115.4(3)
C41 C42 C43 110.5(3)
C44 C43 C42 114.4(4)
C46 C45 N1 117.0(4)
C45 C46 C47 108.6(4)
C48 C47 C46 113.7(5)
C50 C49 N1 116.2(4)
C49 C50 C51 111.5(4)
C52 C51 C50 115.0(6)
C54 C53 N1 115.2(3)
C53 C54 C55 111.3(4)
C56 C55 C54 113.6(6)
C7 Fe1 C10 68.3(2)
C7 Fe1 C6 40.7(2)
C10 Fe1 C6 40.8(2)
C7 Fe1 C5 164.77(19)
C10 Fe1 C5 108.5(2)
C6 Fe1 C5 127.22(19)
C7 Fe1 C8 40.7(2)
C10 Fe1 C8 68.2(2)
C6 Fe1 C8 68.6(2)
C5 Fe1 C8 153.5(2)
C7 Fe1 C4 152.5(2)
C10 Fe1 C4 128.5(2)
C6 Fe1 C4 166.0(2)
C5 Fe1 C4 40.91(18)
C8 Fe1 C4 119.2(2)
C7 Fe1 C9 68.1(2)
C10 Fe1 C9 40.52(19)
C6 Fe1 C9 68.5(2)
C5 Fe1 C9 119.9(2)
C8 Fe1 C9 40.3(2)
C4 Fe1 C9 109.2(2)
C7 Fe1 C2 106.9(2)
C10 Fe1 C2 152.26(19)
C6 Fe1 C2 117.5(2)
C5 Fe1 C2 68.6(2)
C8 Fe1 C2 127.0(2)
C4 Fe1 C2 68.4(2)
C9 Fe1 C2 165.2(2)
C7 Fe1 C3 118.6(2)
C10 Fe1 C3 165.9(2)
C6 Fe1 C3 152.1(2)
C5 Fe1 C3 68.2(2)
C8 Fe1 C3 108.2(2)
C4 Fe1 C3 40.2(2)
C9 Fe1 C3 128.1(2)
C2 Fe1 C3 40.82(18)
C7 Fe1 C1 125.9(2)
C10 Fe1 C1 118.13(18)
C6 Fe1 C1 106.10(18)
C5 Fe1 C1 41.23(18)
C8 Fe1 C1 164.3(2)
C4 Fe1 C1 69.42(17)
C9 Fe1 C1 153.1(2)
C2 Fe1 C1 41.12(18)
C3 Fe1 C1 69.16(18)
C14 Fe2 C17 148.9(4)
C14 Fe2 C16 168.3(4)
C17 Fe2 C16 41.3(3)
C14 Fe2 C15 40.2(3)
C17 Fe2 C15 169.7(4)
C16 Fe2 C15 130.6(3)
C14 Fe2 C12 68.5(3)
C17 Fe2 C12 108.7(3)
C16 Fe2 C12 117.4(2)
C15 Fe2 C12 68.0(2)
C14 Fe2 C13 40.0(3)
C17 Fe2 C13 117.1(3)
C16 Fe2 C13 150.9(3)
C15 Fe2 C13 67.4(3)
C12 Fe2 C13 41.3(2)
C14 Fe2 C18 116.2(3)
C17 Fe2 C18 40.8(3)
C16 Fe2 C18 68.6(3)
C15 Fe2 C18 148.7(3)
C12 Fe2 C18 130.5(3)
C13 Fe2 C18 108.3(3)
C14 Fe2 C20 130.8(3)
C17 Fe2 C20 67.2(2)
C16 Fe2 C20 39.4(2)
C15 Fe2 C20 110.4(3)
C12 Fe2 C20 150.2(2)
C13 Fe2 C20 167.9(3)
C18 Fe2 C20 66.9(2)
C14 Fe2 C19 108.8(2)
C17 Fe2 C19 67.2(3)
C16 Fe2 C19 67.5(2)
C15 Fe2 C19 118.0(2)
C12 Fe2 C19 168.1(2)
C13 Fe2 C19 129.4(2)
C18 Fe2 C19 39.2(2)
C20 Fe2 C19 40.0(2)
C14 Fe2 C11 68.8(2)
C17 Fe2 C11 130.3(3)
C16 Fe2 C11 108.5(2)
C15 Fe2 C11 40.86(18)
C12 Fe2 C11 40.76(18)
C13 Fe2 C11 68.9(2)
C18 Fe2 C11 169.3(3)
C20 Fe2 C11 117.90(19)
C19 Fe2 C11 150.3(2)
C30 Fe3 C24 126.6(3)
C30 Fe3 C28 67.2(3)
C24 Fe3 C28 119.4(3)
C30 Fe3 C29 40.6(3)
C24 Fe3 C29 107.5(2)
C28 Fe3 C29 39.7(3)
C30 Fe3 C23 161.3(3)
C24 Fe3 C23 39.9(3)
C28 Fe3 C23 106.1(3)
C29 Fe3 C23 123.2(3)
C30 Fe3 C27 66.6(2)
C24 Fe3 C27 154.3(3)
C28 Fe3 C27 40.1(3)
C29 Fe3 C27 67.0(3)
C23 Fe3 C27 120.4(3)
C30 Fe3 C22 157.3(3)
C24 Fe3 C22 67.5(3)
C28 Fe3 C22 124.6(3)
C29 Fe3 C22 160.4(3)
C23 Fe3 C22 40.8(2)
C27 Fe3 C22 108.7(3)
C30 Fe3 C26 40.2(2)
C24 Fe3 C26 164.3(3)
C28 Fe3 C26 67.3(3)
C29 Fe3 C26 67.8(2)
C23 Fe3 C26 155.3(3)
C27 Fe3 C26 39.3(2)
C22 Fe3 C26 121.9(2)
C30 Fe3 C25 109.8(2)
C24 Fe3 C25 40.7(2)
C28 Fe3 C25 154.8(3)
C29 Fe3 C25 121.4(3)
C23 Fe3 C25 68.4(3)
C27 Fe3 C25 163.9(3)
C22 Fe3 C25 68.1(2)
C26 Fe3 C25 127.7(3)
C30 Fe3 C21 122.3(2)
C24 Fe3 C21 68.69(19)
C28 Fe3 C21 162.3(3)
C29 Fe3 C21 157.0(3)
C23 Fe3 C21 69.3(2)
C27 Fe3 C21 126.3(2)
C22 Fe3 C21 40.99(17)
C26 Fe3 C21 109.3(2)
C25 Fe3 C21 40.93(17)
C35 Fe4 C37 162.0(2)
C35 Fe4 C39 120.3(2)
C37 Fe4 C39 68.1(3)
C35 Fe4 C38 155.4(2)
C37 Fe4 C38 40.7(2)
C39 Fe4 C38 40.3(2)
C35 Fe4 C40 107.4(2)
C37 Fe4 C40 67.7(3)
C39 Fe4 C40 40.7(2)
C38 Fe4 C40 67.8(2)
C35 Fe4 C32 68.42(19)
C37 Fe4 C32 108.2(2)
C39 Fe4 C32 163.0(2)
C38 Fe4 C32 126.3(2)
C40 Fe4 C32 154.9(2)
C35 Fe4 C33 68.43(19)
C37 Fe4 C33 121.4(2)
C39 Fe4 C33 125.7(2)
C38 Fe4 C33 108.6(2)
C40 Fe4 C33 162.7(2)
C32 Fe4 C33 40.81(17)
C35 Fe4 C36 124.5(2)
C37 Fe4 C36 40.6(2)
C39 Fe4 C36 68.5(2)
C38 Fe4 C36 68.4(2)
C40 Fe4 C36 40.3(2)
C32 Fe4 C36 120.3(2)
C33 Fe4 C36 155.8(2)
C35 Fe4 C34 40.90(17)
C37 Fe4 C34 156.0(2)
C39 Fe4 C34 107.8(2)
C38 Fe4 C34 120.9(2)
C40 Fe4 C34 125.6(2)
C32 Fe4 C34 68.40(19)
C33 Fe4 C34 40.42(18)
C36 Fe4 C34 162.1(2)
C35 Fe4 C31 41.46(16)
C37 Fe4 C31 124.4(2)
C39 Fe4 C31 155.0(2)
C38 Fe4 C31 162.4(2)
C40 Fe4 C31 119.5(2)
C32 Fe4 C31 40.87(17)
C33 Fe4 C31 69.30(17)
C36 Fe4 C31 106.0(2)
C34 Fe4 C31 69.59(17)
C45 N1 C49 111.9(3)
C45 N1 C53 104.5(3)
C49 N1 C53 112.2(3)
C45 N1 C41 112.0(3)
C49 N1 C41 104.9(3)
C53 N1 C41 111.6(3)
Si2 O3 Si1 142.3(2)
O1 Si1 O3 111.98(16)
O1 Si1 C1 112.05(19)
O3 Si1 C1 107.89(17)
O1 Si1 C11 108.58(18)
O3 Si1 C11 107.22(19)
C1 Si1 C11 109.0(2)
O3 Si2 O2 111.40(18)
O3 Si2 C21 109.22(17)
O2 Si2 C21 108.54(18)
O3 Si2 C31 108.39(17)
O2 Si2 C31 112.28(18)
C21 Si2 C31 106.88(18)

loop_
_geom_bond_atom_site_label_1
_geom_bond_atom_site_label_2
_geom_bond_distance
C1 C2 1.436(7)
C1 C5 1.439(6)
C1 Si1 1.850(4)
C1 Fe1 2.053(4)
C2 C3 1.423(6)
C2 Fe1 2.035(4)
C3 C4 1.401(8)
C3 Fe1 2.045(5)
C4 C5 1.422(6)
C4 Fe1 2.035(5)
C5 Fe1 2.034(5)
C6 C7 1.411(7)
C6 C10 1.416(7)
C6 Fe1 2.029(5)
C7 C8 1.413(7)
C7 Fe1 2.027(5)
C8 C9 1.404(7)
C8 Fe1 2.037(5)
C9 C10 1.409(7)
C9 Fe1 2.039(4)
C10 Fe1 2.031(5)
C11 C12 1.424(7)
C11 C15 1.429(7)
C11 Si1 1.846(5)
C11 Fe2 2.062(4)
C12 C13 1.430(8)
C12 Fe2 2.027(4)
C13 C14 1.382(10)
C13 Fe2 2.025(5)
C14 C15 1.392(9)
C14 Fe2 2.018(6)
C15 Fe2 2.032(5)
C16 C20 1.372(8)
C16 C17 1.427(9)
C16 Fe2 2.030(5)
C17 C18 1.408(10)
C17 Fe2 2.014(6)
C18 C19 1.366(8)
C18 Fe2 2.031(5)
C19 C20 1.392(7)
C19 Fe2 2.035(5)
C20 Fe2 2.034(5)
C21 C25 1.429(6)
C21 C22 1.431(6)
C21 Si2 1.839(4)
C21 Fe3 2.054(4)
C22 C23 1.416(8)
C22 Fe3 2.031(5)
C23 C24 1.378(10)
C23 Fe3 2.026(5)
C24 C25 1.407(8)
C24 Fe3 2.015(6)
C25 Fe3 2.032(5)
C26 C27 1.362(8)
C26 C30 1.390(8)
C26 Fe3 2.028(5)
C27 C28 1.382(9)
C27 Fe3 2.020(5)
C28 C29 1.369(10)
C28 Fe3 2.011(6)
C29 C30 1.398(9)
C29 Fe3 2.019(5)
C30 Fe3 2.014(5)
C31 C32 1.425(6)
C31 C35 1.440(6)
C31 Si2 1.847(4)
C31 Fe4 2.046(4)
C32 C33 1.420(6)
C32 Fe4 2.037(4)
C33 C34 1.410(6)
C33 Fe4 2.037(4)
C34 C35 1.420(6)
C34 Fe4 2.044(4)
C35 Fe4 2.022(4)
C36 C40 1.403(8)
C36 C37 1.407(8)
C36 Fe4 2.037(5)
C37 C38 1.407(8)
C37 Fe4 2.021(5)
C38 C39 1.395(8)
C38 Fe4 2.029(5)
C39 C40 1.409(8)
C39 Fe4 2.025(5)
C40 Fe4 2.031(5)
C41 C42 1.514(6)
C41 N1 1.524(5)
C42 C43 1.530(6)
C43 C44 1.500(6)
C45 C46 1.511(6)
C45 N1 1.512(5)
C46 C47 1.514(7)
C47 C48 1.495(7)
C49 C50 1.506(6)
C49 N1 1.518(5)
C50 C51 1.512(7)
C51 C52 1.424(9)
C53 C54 1.511(6)
C53 N1 1.517(5)
C54 C55 1.517(8)
C55 C56 1.432(10)
O3 Si2 1.624(3)
O3 Si1 1.631(3)
O1 Si1 1.619(3)
O2 Si2 1.624(3)
